data_7709250
loop_
_publ_author_name
'Abudoureheman, Maierhaba'
'Zheng, Juanjuan'
'Wang, Peng'
'Wei, Bo'
'Guo, Zhiyong'
'Chen, Zhaohui'
'Chen, Yanna'

_publ_section_title
;
 A<sub>6</sub>Mo<sub>2</sub>P<sub>4</sub>O<sub>19</sub> (A = Rb, Cs) and
 Rb<sub>2</sub>MoP<sub>2</sub>O<sub>9</sub>: new molybdophosphates with
 distinct polyanionic configurations.
;
_journal_issue 4
_journal_name_full 'Dalton transactions (Cambridge, England : 2003)'
_journal_page_first 1481
_journal_page_last 1488
_journal_paper_doi 10.1039/d1dt03756k
_journal_volume 51
_journal_year 2022
_chemical_formula_moiety 'Mo O9 P2 Rb2'
_chemical_formula_sum 'Mo O9 P2 Rb2'
_chemical_formula_weight 472.82
_space_group_crystal_system monoclinic
_space_group_IT_number 15
_space_group_name_Hall '-C 2yc'
_space_group_name_H-M_alt 'C 1 2/c 1'
_atom_sites_solution_primary dual
_audit_creation_date 2021-09-14
_audit_creation_method
;
Olex2 1.3
(compiled 2020.11.12 svn.r5f609507 for OlexSys, GUI svn.r6272)
;
_cell_angle_alpha 90
_cell_angle_beta 98.3480(10)
_cell_angle_gamma 90
_cell_formula_units_Z 12
_cell_length_a 19.1810(5)
_cell_length_b 8.1739(2)
_cell_length_c 17.0553(5)
_cell_measurement_reflns_used 6339
_cell_measurement_temperature 302.0
_cell_measurement_theta_max 27.34
_cell_measurement_theta_min 2.91
_cell_volume 2645.66(12)
_computing_cell_refinement 'SAINT V8.38A (Bruker, 2018)'
_computing_data_reduction 'SAINT V8.38A (Bruker, 2018)'
_computing_molecular_graphics 'Olex2 1.3 (Dolomanov et al., 2009)'
_computing_publication_material 'Olex2 1.3 (Dolomanov et al., 2009)'
_computing_structure_refinement 'SHELXL 2018/3 (Sheldrick, 2015)'
_computing_structure_solution 'SHELXT 2018/2 (Sheldrick, 2018)'
_diffrn_ambient_temperature 302.0
_diffrn_measured_fraction_theta_full 0.996
_diffrn_measured_fraction_theta_max 0.997
_diffrn_measurement_device_type 'CCD area detector'
_diffrn_measurement_method 'phi and omega scans'
_diffrn_radiation_monochromator graphite
_diffrn_radiation_type MoK\a
_diffrn_radiation_wavelength 0.71073
_diffrn_reflns_av_R_equivalents 0.0419
_diffrn_reflns_av_unetI/netI 0.0321
_diffrn_reflns_Laue_measured_fraction_full 0.996
_diffrn_reflns_Laue_measured_fraction_max 0.997
_diffrn_reflns_limit_h_max 24
_diffrn_reflns_limit_h_min -24
_diffrn_reflns_limit_k_max 9
_diffrn_reflns_limit_k_min -10
_diffrn_reflns_limit_l_max 22
_diffrn_reflns_limit_l_min -22
_diffrn_reflns_number 15713
_diffrn_reflns_point_group_measured_fraction_full 0.996
_diffrn_reflns_point_group_measured_fraction_max 0.997
_diffrn_reflns_theta_full 25.242
_diffrn_reflns_theta_max 27.347
_diffrn_reflns_theta_min 2.146
_diffrn_source_current 1.4
_diffrn_source_power 0.07
_diffrn_source_voltage 50.0
_exptl_absorpt_coefficient_mu 12.842
_exptl_absorpt_correction_T_max 0.6622
_exptl_absorpt_correction_T_min 0.3625
_exptl_absorpt_correction_type numerical
_exptl_absorpt_process_details
;
SADABS-2016/2 (Bruker,2016/2) was used for absorption correction.
wR2(int) was 0.0915 before and 0.0548 after correction.
The Ratio of minimum to maximum transmission is 0.5474.
The \l/2 correction factor is Not present.
;
_exptl_crystal_colour 'clear light colourless'
_exptl_crystal_colour_lustre clear
_exptl_crystal_colour_modifier light
_exptl_crystal_colour_primary colourless
_exptl_crystal_density_diffrn 3.561
_exptl_crystal_description block
_exptl_crystal_F_000 2616
_exptl_crystal_size_max 0.264
_exptl_crystal_size_mid 0.241
_exptl_crystal_size_min 0.179
_refine_diff_density_max 0.580
_refine_diff_density_min -0.679
_refine_diff_density_rms 0.128
_refine_ls_extinction_method none
_refine_ls_goodness_of_fit_ref 1.043
_refine_ls_hydrogen_treatment undef
_refine_ls_matrix_type full
_refine_ls_number_parameters 191
_refine_ls_number_reflns 2997
_refine_ls_number_restraints 0
_refine_ls_restrained_S_all 1.043
_refine_ls_R_factor_all 0.0238
_refine_ls_R_factor_gt 0.0204
_refine_ls_shift/su_max 0.002
_refine_ls_shift/su_mean 0.000
_refine_ls_structure_factor_coef Fsqd
_refine_ls_weighting_details 'w=1/[\s^2^(Fo^2^)+(0.0164P)^2^+4.3774P] where P=(Fo^2^+2Fc^2^)/3'
_refine_ls_weighting_scheme calc
_refine_ls_wR_factor_gt 0.0468
_refine_ls_wR_factor_ref 0.0482
_reflns_Friedel_coverage 0.000
_reflns_number_gt 2730
_reflns_number_total 2997
_reflns_threshold_expression 'I > 2\s(I)'
_cod_data_source_file d1dt03756k3.cif
_cod_data_source_block 1
_cod_depositor_comments 'Adding full bibliography for 7709247--7709250.cif.'
_cod_database_code 7709250
_shelx_shelxl_version_number 2018/3
_shelx_space_group_comment
;
The symmetry employed for this shelxl refinement is uniquely defined
by the following loop, which should always be used as a source of
symmetry information in preference to the above space-group names.
They are only intended as comments.
;
_shelx_estimated_absorpt_t_max 0.207
_shelx_estimated_absorpt_t_min 0.133
_olex2_refinement_description
;
;
_olex2_submission_special_instructions 'No special instructions were received'

loop_
_space_group_symop_operation_xyz
'x, y, z'
'-x, y, -z+1/2'
'x+1/2, y+1/2, z'
'-x+1/2, y+1/2, -z+1/2'
'-x, -y, -z'
'x, -y, z-1/2'
'-x+1/2, -y+1/2, -z'
'x+1/2, -y+1/2, z-1/2'

loop_
_atom_site_label
_atom_site_type_symbol
_atom_site_fract_x
_atom_site_fract_y
_atom_site_fract_z
_atom_site_U_iso_or_equiv
_atom_site_adp_type
_atom_site_occupancy
_atom_site_site_symmetry_order
_atom_site_calc_flag
_atom_site_refinement_flags_posn
_atom_site_refinement_flags_adp
_atom_site_refinement_flags_occupancy
_atom_site_disorder_assembly
_atom_site_disorder_group
Mo1 Mo 0.000000 0.50950(4) 0.250000 0.01087(8) Uani 1 2 d S T P . .
Mo2 Mo 0.34165(2) 0.53823(3) 0.58930(2) 0.01080(7) Uani 1 1 d . . . . .
Rb1 Rb 0.66694(2) 0.27521(4) 0.67859(2) 0.01816(7) Uani 1 1 d . . . . .
Rb2 Rb 0.18470(2) 0.24765(4) 0.64325(2) 0.02139(8) Uani 1 1 d . . . . .
Rb3 Rb 0.00438(2) 0.25860(4) 0.47286(2) 0.02466(8) Uani 1 1 d . . . . .
P1 P 0.16641(3) 0.57805(9) 0.33394(4) 0.01148(14) Uani 1 1 d . . . . .
P2 P 0.51311(4) 0.60902(9) 0.66864(4) 0.01193(14) Uani 1 1 d . . . . .
P3 P 0.17264(3) 0.57830(9) 0.50234(4) 0.01112(14) Uani 1 1 d . . . . .
O1 O 0.17807(10) 0.7614(2) 0.33452(12) 0.0158(4) Uani 1 1 d . . . . .
O2 O 0.16448(11) 0.7622(2) 0.49470(12) 0.0166(4) Uani 1 1 d . . . . .
O3 O 0.53598(10) 0.7842(2) 0.68643(12) 0.0164(4) Uani 1 1 d . . . . .
O4 O 0.23608(10) 0.5360(2) 0.56570(11) 0.0148(4) Uani 1 1 d . . . . .
O5 O 0.20659(11) 0.4919(3) 0.27823(12) 0.0193(4) Uani 1 1 d . . . . .
O6 O 0.19604(10) 0.5109(2) 0.42134(11) 0.0145(4) Uani 1 1 d . . . . .
O7 O 0.500000 0.5245(3) 0.750000 0.0184(6) Uani 1 2 d S T P . .
O8 O 0.10909(10) 0.4930(3) 0.52121(13) 0.0208(4) Uani 1 1 d . . . . .
O9 O 0.08773(10) 0.5391(3) 0.32521(12) 0.0186(4) Uani 1 1 d . . . . .
O10 O 0.56538(10) 0.5116(3) 0.63266(13) 0.0202(4) Uani 1 1 d . . . . .
O11 O 0.44156(10) 0.6063(3) 0.61427(13) 0.0204(5) Uani 1 1 d . . . . .
O12 O 0.03621(11) 0.3819(3) 0.18882(13) 0.0219(5) Uani 1 1 d . . . . .
O13 O 0.35391(11) 0.4110(3) 0.51407(13) 0.0223(5) Uani 1 1 d . . . . .
O14 O 0.34165(11) 0.4082(3) 0.66663(13) 0.0216(5) Uani 1 1 d . . . . .

loop_
_atom_site_aniso_label
_atom_site_aniso_U_11
_atom_site_aniso_U_22
_atom_site_aniso_U_33
_atom_site_aniso_U_23
_atom_site_aniso_U_13
_atom_site_aniso_U_12
Mo1 0.00851(14) 0.01088(15) 0.01284(16) 0.000 0.00024(11) 0.000
Mo2 0.01058(11) 0.01052(12) 0.01093(12) 0.00038(8) 0.00031(8) 0.00020(9)
Rb1 0.01603(13) 0.01959(14) 0.01877(15) 0.00012(11) 0.00218(10) 0.00100(11)
Rb2 0.02108(14) 0.02052(15) 0.02220(16) 0.00159(11) 0.00188(11) -0.00268(11)
Rb3 0.02166(15) 0.02535(16) 0.02570(17) -0.00039(12) -0.00081(12) -0.00094(12)
P1 0.0105(3) 0.0129(3) 0.0106(3) -0.0020(3) 0.0003(2) 0.0005(3)
P2 0.0106(3) 0.0138(3) 0.0113(3) -0.0011(3) 0.0014(2) 0.0007(3)
P3 0.0096(3) 0.0122(3) 0.0113(3) 0.0010(3) 0.0007(2) -0.0005(3)
O1 0.0203(10) 0.0136(10) 0.0137(10) -0.0017(8) 0.0026(8) -0.0010(8)
O2 0.0238(10) 0.0122(10) 0.0138(10) 0.0004(8) 0.0031(8) 0.0025(8)
O3 0.0160(9) 0.0155(10) 0.0182(11) -0.0016(8) 0.0042(8) -0.0012(8)
O4 0.0122(9) 0.0193(10) 0.0122(10) 0.0015(8) -0.0003(7) -0.0019(8)
O5 0.0222(10) 0.0208(11) 0.0159(11) -0.0048(8) 0.0057(8) 0.0020(9)
O6 0.0153(9) 0.0163(10) 0.0111(10) -0.0003(8) -0.0008(7) 0.0034(8)
O7 0.0307(16) 0.0139(14) 0.0110(14) 0.000 0.0046(11) 0.000
O8 0.0140(9) 0.0237(11) 0.0246(12) 0.0040(9) 0.0029(8) -0.0060(9)
O9 0.0118(9) 0.0234(11) 0.0189(11) 0.0018(8) -0.0034(8) -0.0021(8)
O10 0.0171(10) 0.0216(11) 0.0233(11) -0.0029(9) 0.0080(8) 0.0045(9)
O11 0.0116(9) 0.0262(11) 0.0218(11) 0.0034(9) -0.0028(8) -0.0026(9)
O12 0.0208(10) 0.0204(11) 0.0243(12) -0.0056(9) 0.0027(9) 0.0053(9)
O13 0.0266(11) 0.0188(11) 0.0217(12) -0.0050(9) 0.0042(9) 0.0002(9)
O14 0.0221(10) 0.0208(11) 0.0212(12) 0.0081(9) 0.0004(9) 0.0007(9)

loop_
_atom_type_symbol
_atom_type_description
_atom_type_scat_dispersion_real
_atom_type_scat_dispersion_imag
_atom_type_scat_source
Mo Mo -1.6832 0.6857 'International Tables Vol C Tables 4.2.6.8 and 6.1.1.4'
O O 0.0106 0.0060 'International Tables Vol C Tables 4.2.6.8 and 6.1.1.4'
P P 0.1023 0.0942 'International Tables Vol C Tables 4.2.6.8 and 6.1.1.4'
Rb Rb -0.9393 2.9676 'International Tables Vol C Tables 4.2.6.8 and 6.1.1.4'

loop_
_geom_angle_atom_site_label_1
_geom_angle_atom_site_label_2
_geom_angle_atom_site_label_3
_geom_angle
_geom_angle_site_symmetry_1
_geom_angle_site_symmetry_3
_geom_angle_publ_flag
Rb1 Mo1 Rb1 114.056(11) 7_556 8_455 ?
Rb1 Mo1 Rb3 94.170(8) 8_455 . ?
Rb1 Mo1 Rb3 53.790(6) 7_556 . ?
Rb1 Mo1 Rb3 94.170(8) 7_556 2 ?
Rb1 Mo1 Rb3 53.790(6) 8_455 2 ?
Rb3 Mo1 Rb3 123.159(12) . 2 ?
O3 Mo1 Rb1 88.56(5) 7_566 7_556 ?
O3 Mo1 Rb1 150.52(5) 8_465 7_556 ?
O3 Mo1 Rb1 88.56(5) 8_465 8_455 ?
O3 Mo1 Rb1 150.52(5) 7_566 8_455 ?
O3 Mo1 Rb3 147.50(5) 8_465 . ?
O3 Mo1 Rb3 147.50(5) 7_566 2 ?
O3 Mo1 Rb3 84.03(5) 7_566 . ?
O3 Mo1 Rb3 84.03(5) 8_465 2 ?
O3 Mo1 O3 78.07(11) 7_566 8_465 ?
O9 Mo1 Rb1 69.48(6) 2 7_556 ?
O9 Mo1 Rb1 118.94(6) . 7_556 ?
O9 Mo1 Rb1 69.48(6) . 8_455 ?
O9 Mo1 Rb1 118.94(6) 2 8_455 ?
O9 Mo1 Rb3 122.44(6) . 2 ?
O9 Mo1 Rb3 122.44(6) 2 . ?
O9 Mo1 Rb3 65.18(6) 2 2 ?
O9 Mo1 Rb3 65.18(6) . . ?
O9 Mo1 O3 85.78(8) . 8_465 ?
O9 Mo1 O3 83.29(8) . 7_566 ?
O9 Mo1 O3 85.78(8) 2 7_566 ?
O9 Mo1 O3 83.29(8) 2 8_465 ?
O9 Mo1 O9 165.92(12) . 2 ?
O12 Mo1 Rb1 25.64(7) 2 7_556 ?
O12 Mo1 Rb1 25.64(7) . 8_455 ?
O12 Mo1 Rb1 103.39(8) . 7_556 ?
O12 Mo1 Rb1 103.39(8) 2 8_455 ?
O12 Mo1 Rb3 107.05(8) 2 2 ?
O12 Mo1 Rb3 28.46(7) 2 . ?
O12 Mo1 Rb3 107.05(8) . . ?
O12 Mo1 Rb3 28.46(7) . 2 ?
O12 Mo1 O3 167.01(9) 2 8_465 ?
O12 Mo1 O3 88.96(9) 2 7_566 ?
O12 Mo1 O3 167.01(9) . 7_566 ?
O12 Mo1 O3 88.96(9) . 8_465 ?
O12 Mo1 O9 93.57(9) . 2 ?
O12 Mo1 O9 95.08(9) 2 2 ?
O12 Mo1 O9 95.08(9) . . ?
O12 Mo1 O9 93.57(9) 2 . ?
O12 Mo1 O12 104.01(15) 2 . ?
Rb2 Mo2 Rb1 62.836(7) . 3_455 ?
Rb2 Mo2 Rb3 107.503(9) . 7_556 ?
Rb2 Mo2 Rb3 163.558(9) . 3 ?
Rb3 Mo2 Rb1 128.401(8) 3 3_455 ?
Rb3 Mo2 Rb1 169.430(9) 7_556 3_455 ?
Rb3 Mo2 Rb3 62.011(8) 7_556 3 ?
O1 Mo2 Rb1 40.28(5) 7_566 3_455 ?
O1 Mo2 Rb2 96.17(5) 7_566 . ?
O1 Mo2 Rb3 99.29(5) 7_566 3 ?
O1 Mo2 Rb3 143.58(5) 7_566 7_556 ?
O1 Mo2 O2 80.15(8) 7_566 7_566 ?
O2 Mo2 Rb1 85.71(5) 7_566 3_455 ?
O2 Mo2 Rb2 128.53(5) 7_566 . ?
O2 Mo2 Rb3 104.37(5) 7_566 7_556 ?
O2 Mo2 Rb3 49.88(5) 7_566 3 ?
O4 Mo2 Rb1 42.72(6) . 3_455 ?
O4 Mo2 Rb2 43.72(6) . . ?
O4 Mo2 Rb3 133.30(6) . 3 ?
O4 Mo2 Rb3 133.63(6) . 7_556 ?
O4 Mo2 O1 82.40(8) . 7_566 ?
O4 Mo2 O2 85.29(8) . 7_566 ?
O11 Mo2 Rb1 124.89(7) . 3_455 ?
O11 Mo2 Rb2 147.64(6) . . ?
O11 Mo2 Rb3 60.58(6) . 7_556 ?
O11 Mo2 Rb3 40.74(6) . 3 ?
O11 Mo2 O1 84.61(8) . 7_566 ?
O11 Mo2 O2 83.59(8) . 7_566 ?
O11 Mo2 O4 164.16(9) . . ?
O13 Mo2 Rb1 137.72(7) . 3_455 ?
O13 Mo2 Rb2 90.09(8) . . ?
O13 Mo2 Rb3 41.65(7) . 7_556 ?
O13 Mo2 Rb3 73.70(8) . 3 ?
O13 Mo2 O1 167.84(9) . 7_566 ?
O13 Mo2 O2 87.80(9) . 7_566 ?
O13 Mo2 O4 95.13(9) . . ?
O13 Mo2 O11 95.67(10) . . ?
O14 Mo2 Rb1 85.38(7) . 3_455 ?
O14 Mo2 Rb2 50.97(7) . . ?
O14 Mo2 Rb3 134.42(7) . 3 ?
O14 Mo2 Rb3 84.90(7) . 7_556 ?
O14 Mo2 O1 89.28(9) . 7_566 ?
O14 Mo2 O2 169.35(9) . 7_566 ?
O14 Mo2 O4 92.09(9) . . ?
O14 Mo2 O11 96.78(9) . . ?
O14 Mo2 O13 102.73(11) . . ?
P1 Rb1 Rb2 58.982(13) 5_666 2_656 ?
P1 Rb1 O8 111.45(3) 5_666 3_545 ?
P3 Rb1 Rb2 123.374(14) 3_545 2_656 ?
P3 Rb1 P1 87.774(18) 3_545 5_666 ?
P3 Rb1 O8 24.20(3) 3_545 3_545 ?
O1 Rb1 Rb2 55.41(4) 5_666 2_656 ?
O1 Rb1 P1 26.02(4) 5_666 5_666 ?
O1 Rb1 P3 74.46(4) 5_666 3_545 ?
O1 Rb1 O2 78.17(5) 5_666 3_545 ?
O1 Rb1 O4 52.55(5) 5_666 3_545 ?
O1 Rb1 O5 48.15(5) 5_666 5_666 ?
O1 Rb1 O8 94.67(5) 5_666 3_545 ?
O2 Rb1 Rb2 133.57(4) 3_545 2_656 ?
O2 Rb1 P1 80.16(4) 3_545 5_666 ?
O2 Rb1 P3 26.22(4) 3_545 3_545 ?
O2 Rb1 O4 46.92(5) 3_545 3_545 ?
O2 Rb1 O8 43.23(5) 3_545 3_545 ?
O4 Rb1 Rb2 96.70(3) 3_545 2_656 ?
O4 Rb1 P1 72.75(4) 3_545 5_666 ?
O4 Rb1 P3 26.74(3) 3_545 3_545 ?
O4 Rb1 O8 42.28(5) 3_545 3_545 ?
O5 Rb1 Rb2 51.96(4) 5_666 2_656 ?
O5 Rb1 Rb2 51.14(4) 8_556 2_656 ?
O5 Rb1 P1 97.82(4) 8_556 5_666 ?
O5 Rb1 P1 25.49(4) 5_666 5_666 ?
O5 Rb1 P3 97.22(5) 8_556 3_545 ?
O5 Rb1 P3 112.02(4) 5_666 3_545 ?
O5 Rb1 O1 77.58(6) 8_556 5_666 ?
O5 Rb1 O2 99.03(5) 5_666 3_545 ?
O5 Rb1 O2 122.95(6) 8_556 3_545 ?
O5 Rb1 O4 77.70(6) 8_556 3_545 ?
O5 Rb1 O4 98.16(5) 5_666 3_545 ?
O5 Rb1 O5 101.60(2) 8_556 5_666 ?
O5 Rb1 O8 88.86(5) 8_556 3_545 ?
O5 Rb1 O8 136.16(5) 5_666 3_545 ?
O5 Rb1 O12 77.00(6) 8_556 8_556 ?
O5 Rb1 O14 77.59(6) 8_556 2_656 ?
O8 Rb1 Rb2 131.62(3) 3_545 2_656 ?
O10 Rb1 Rb2 132.12(5) . 2_656 ?
O10 Rb1 P1 111.06(5) . 5_666 ?
O10 Rb1 P3 100.95(5) . 3_545 ?
O10 Rb1 O1 134.79(6) . 5_666 ?
O10 Rb1 O2 80.40(6) . 3_545 ?
O10 Rb1 O4 126.67(6) . 3_545 ?
O10 Rb1 O5 146.21(6) . 8_556 ?
O10 Rb1 O5 97.64(6) . 5_666 ?
O10 Rb1 O8 96.21(5) . 3_545 ?
O10 Rb1 O12 75.10(6) . 8_556 ?
O10 Rb1 O14 82.22(6) . 2_656 ?
O12 Rb1 Rb2 118.78(4) 8_556 2_656 ?
O12 Rb1 P1 173.51(5) 8_556 5_666 ?
O12 Rb1 P3 88.99(5) 8_556 3_545 ?
O12 Rb1 O1 147.49(6) 8_556 5_666 ?
O12 Rb1 O2 99.25(6) 8_556 3_545 ?
O12 Rb1 O4 102.07(6) 8_556 3_545 ?
O12 Rb1 O5 158.86(6) 8_556 5_666 ?
O12 Rb1 O8 64.93(6) 8_556 3_545 ?
O12 Rb1 O14 86.91(6) 8_556 2_656 ?
O14 Rb1 Rb2 55.53(4) 2_656 2_656 ?
O14 Rb1 P1 95.87(4) 2_656 5_666 ?
O14 Rb1 P3 174.00(5) 2_656 3_545 ?
O14 Rb1 O1 106.99(6) 2_656 5_666 ?
O14 Rb1 O2 159.34(6) 2_656 3_545 ?
O14 Rb1 O4 150.99(5) 2_656 3_545 ?
O14 Rb1 O5 72.32(6) 2_656 5_666 ?
O14 Rb1 O8 151.00(5) 2_656 3_545 ?
P2 Rb2 P3 110.393(17) 3_445 . ?
O1 Rb2 P2 72.71(4) 6_566 3_445 ?
O1 Rb2 P3 132.20(4) 6_566 . ?
O1 Rb2 O6 115.54(5) 6_566 7_556 ?
O3 Rb2 P2 24.98(4) 3_445 3_445 ?
O3 Rb2 P3 96.63(4) 3_445 . ?
O3 Rb2 O1 65.89(5) 3_445 6_566 ?
O3 Rb2 O5 77.65(5) 3_445 6_566 ?
O3 Rb2 O6 146.06(5) 3_445 7_556 ?
O3 Rb2 O8 74.73(5) 3_445 . ?
O3 Rb2 O14 143.93(6) 3_445 . ?
O4 Rb2 P2 133.20(4) . 3_445 ?
O4 Rb2 P3 24.78(4) . . ?
O4 Rb2 O1 121.90(5) . 6_566 ?
O4 Rb2 O3 114.49(5) . 3_445 ?
O4 Rb2 O5 117.57(5) . 7_556 ?
O4 Rb2 O5 76.53(5) . 6_566 ?
O4 Rb2 O6 93.83(5) . 7_556 ?
O4 Rb2 O8 48.20(5) . . ?
O4 Rb2 O10 142.78(6) . 3_445 ?
O4 Rb2 O13 89.97(6) . 7_556 ?
O4 Rb2 O14 50.78(5) . . ?
O5 Rb2 P2 109.23(4) 7_556 3_445 ?
O5 Rb2 P2 98.92(4) 6_566 3_445 ?
O5 Rb2 P3 138.93(4) 7_556 . ?
O5 Rb2 P3 88.22(4) 6_566 . ?
O5 Rb2 O1 70.70(5) 7_556 6_566 ?
O5 Rb2 O1 45.79(5) 6_566 6_566 ?
O5 Rb2 O3 124.24(6) 7_556 3_445 ?
O5 Rb2 O5 96.01(2) 7_556 6_566 ?
O5 Rb2 O6 129.51(5) 6_566 7_556 ?
O5 Rb2 O6 44.87(5) 7_556 7_556 ?
O5 Rb2 O8 160.37(6) 7_556 . ?
O5 Rb2 O14 67.13(5) 6_566 . ?
O5 Rb2 O14 68.97(5) 7_556 . ?
O6 Rb2 P2 121.08(4) 7_556 3_445 ?
O6 Rb2 P3 103.32(4) 7_556 . ?
O8 Rb2 P2 86.39(4) . 3_445 ?
O8 Rb2 P3 24.03(4) . . ?
O8 Rb2 O1 126.92(5) . 6_566 ?
O8 Rb2 O5 93.08(5) . 6_566 ?
O8 Rb2 O6 117.05(5) . 7_556 ?
O8 Rb2 O14 98.96(5) . . ?
O10 Rb2 P2 24.09(4) 3_445 3_445 ?
O10 Rb2 P3 118.12(4) 3_445 . ?
O10 Rb2 O1 84.57(5) 3_445 6_566 ?
O10 Rb2 O3 48.97(5) 3_445 3_445 ?
O10 Rb2 O5 120.45(6) 3_445 6_566 ?
O10 Rb2 O5 94.69(6) 3_445 7_556 ?
O10 Rb2 O6 97.15(5) 3_445 7_556 ?
O10 Rb2 O8 95.63(5) 3_445 . ?
O10 Rb2 O14 163.21(6) 3_445 . ?
O13 Rb2 P2 81.82(4) 7_556 3_445 ?
O13 Rb2 P3 75.04(4) 7_556 . ?
O13 Rb2 O1 147.74(6) 7_556 6_566 ?
O13 Rb2 O3 98.10(6) 7_556 3_445 ?
O13 Rb2 O5 100.51(6) 7_556 7_556 ?
O13 Rb2 O5 162.24(6) 7_556 6_566 ?
O13 Rb2 O6 61.95(5) 7_556 7_556 ?
O13 Rb2 O8 69.21(6) 7_556 . ?
O13 Rb2 O10 64.82(6) 7_556 3_445 ?
O13 Rb2 O14 113.01(6) 7_556 . ?
O14 Rb2 P2 165.16(4) . 3_445 ?
O14 Rb2 P3 75.39(4) . . ?
O14 Rb2 O1 93.20(5) . 6_566 ?
O14 Rb2 O6 68.77(5) . 7_556 ?
P2 Rb3 P3 86.307(17) 3_445 5_566 ?
P2 Rb3 O3 24.45(3) 3_445 3_445 ?
P2 Rb3 O11 97.35(4) 3_445 7_556 ?
O2 Rb3 P2 75.07(4) 5_566 3_445 ?
O2 Rb3 P3 23.96(3) 5_566 5_566 ?
O2 Rb3 O3 82.06(5) 5_566 3_445 ?
O2 Rb3 O10 93.70(5) 5_566 3_445 ?
O2 Rb3 O11 111.86(5) 5_566 7_556 ?
O3 Rb3 P3 83.52(3) 3_445 5_566 ?
O8 Rb3 P2 97.92(4) 5_566 3_445 ?
O8 Rb3 P2 91.42(4) . 3_445 ?
O8 Rb3 P3 110.27(5) . 5_566 ?
O8 Rb3 P3 22.13(4) 5_566 5_566 ?
O8 Rb3 O2 46.08(5) 5_566 5_566 ?
O8 Rb3 O2 130.48(6) . 5_566 ?
O8 Rb3 O3 86.73(5) 5_566 3_445 ?
O8 Rb3 O3 69.91(5) . 3_445 ?
O8 Rb3 O8 91.13(5) . 5_566 ?
O8 Rb3 O10 122.34(5) 5_566 3_445 ?
O8 Rb3 O10 91.22(5) . 3_445 ?
O8 Rb3 O10 154.79(6) . 7_556 ?
O8 Rb3 O10 104.70(5) 5_566 7_556 ?
O8 Rb3 O11 147.40(5) 5_566 7_556 ?
O8 Rb3 O11 117.09(5) . 7_556 ?
O8 Rb3 O11 112.72(6) . 3_445 ?
O8 Rb3 O11 83.08(6) 5_566 3_445 ?
O8 Rb3 O12 97.02(6) . 2 ?
O8 Rb3 O13 163.34(6) 5_566 7_556 ?
O8 Rb3 O13 72.26(6) . 7_556 ?
O10 Rb3 P2 24.43(3) 3_445 3_445 ?
O10 Rb3 P2 105.35(4) 7_556 3_445 ?
O10 Rb3 P3 89.83(4) 7_556 5_566 ?
O10 Rb3 P3 109.21(3) 3_445 5_566 ?
O10 Rb3 O2 73.08(5) 7_556 5_566 ?
O10 Rb3 O3 41.45(5) 3_445 3_445 ?
O10 Rb3 O3 129.46(5) 7_556 3_445 ?
O10 Rb3 O10 96.44(5) 7_556 3_445 ?
O10 Rb3 O11 43.23(5) 7_556 7_556 ?
O10 Rb3 O11 88.94(6) 7_556 3_445 ?
O10 Rb3 O11 75.73(5) 3_445 7_556 ?
O11 Rb3 P2 25.79(4) 3_445 3_445 ?
O11 Rb3 P3 66.00(4) 3_445 5_566 ?
O11 Rb3 P3 132.33(3) 7_556 5_566 ?
O11 Rb3 O2 50.36(5) 3_445 5_566 ?
O11 Rb3 O3 117.01(5) 7_556 3_445 ?
O11 Rb3 O3 42.92(5) 3_445 3_445 ?
O11 Rb3 O10 43.89(5) 3_445 3_445 ?
O11 Rb3 O11 99.08(5) 3_445 7_556 ?
O12 Rb3 P2 167.44(4) 2 3_445 ?
O12 Rb3 P3 82.06(4) 2 5_566 ?
O12 Rb3 O2 92.37(5) 2 5_566 ?
O12 Rb3 O3 155.67(6) 2 3_445 ?
O12 Rb3 O8 72.73(6) 2 5_566 ?
O12 Rb3 O10 162.81(6) 2 3_445 ?
O12 Rb3 O10 70.04(6) 2 7_556 ?
O12 Rb3 O11 141.92(5) 2 3_445 ?
O12 Rb3 O11 87.08(6) 2 7_556 ?
O12 Rb3 O13 109.83(6) 2 7_556 ?
O13 Rb3 P2 81.57(4) 7_556 3_445 ?
O13 Rb3 P3 167.71(4) 7_556 5_566 ?
O13 Rb3 O2 146.98(5) 7_556 5_566 ?
O13 Rb3 O3 86.27(5) 7_556 3_445 ?
O13 Rb3 O10 58.50(5) 7_556 3_445 ?
O13 Rb3 O10 91.39(5) 7_556 7_556 ?
O13 Rb3 O11 48.22(5) 7_556 7_556 ?
O13 Rb3 O11 101.79(6) 7_556 3_445 ?
Rb1 P1 Rb1 96.945(17) 5_666 8_455 ?
Rb1 P1 Rb2 64.524(13) 5_666 7_556 ?
Rb1 P1 Rb2 66.131(14) 5_666 6_565 ?
Rb2 P1 Rb1 59.240(12) 7_556 8_455 ?
Rb2 P1 Rb1 70.854(14) 6_565 8_455 ?
Rb2 P1 Rb2 101.211(17) 6_565 7_556 ?
O1 P1 Rb1 61.27(8) . 5_666 ?
O1 P1 Rb1 135.91(8) . 8_455 ?
O1 P1 Rb2 65.32(8) . 6_565 ?
O1 P1 Rb2 124.88(8) . 7_556 ?
O1 P1 O6 107.39(11) . . ?
O1 P1 O9 110.44(12) . . ?
O5 P1 Rb1 33.45(8) . 8_455 ?
O5 P1 Rb1 63.49(8) . 5_666 ?
O5 P1 Rb2 45.28(8) . 7_556 ?
O5 P1 Rb2 58.94(9) . 6_565 ?
O5 P1 O1 112.55(12) . . ?
O5 P1 O6 106.49(11) . . ?
O5 P1 O9 115.84(12) . . ?
O6 P1 Rb1 109.81(8) . 8_455 ?
O6 P1 Rb1 88.30(7) . 5_666 ?
O6 P1 Rb2 61.22(7) . 7_556 ?
O6 P1 Rb2 154.01(8) . 6_565 ?
O9 P1 Rb1 167.72(9) . 5_666 ?
O9 P1 Rb1 83.12(8) . 8_455 ?
O9 P1 Rb2 102.58(8) . 6_565 ?
O9 P1 Rb2 124.66(9) . 7_556 ?
O9 P1 O6 103.28(11) . . ?
Rb2 P2 Rb1 62.244(12) 3 . ?
Rb2 P2 Rb3 99.810(18) 3 7_556 ?
Rb3 P2 Rb1 102.072(18) 3 . ?
Rb3 P2 Rb1 59.323(12) 7_556 . ?
Rb3 P2 Rb2 72.154(15) 3 3 ?
Rb3 P2 Rb3 71.891(15) 3 7_556 ?
O3 P2 Rb1 116.44(8) . . ?
O3 P2 Rb2 58.58(8) . 3 ?
O3 P2 Rb3 149.55(8) . 7_556 ?
O3 P2 Rb3 80.50(8) . 3 ?
O3 P2 O7 108.14(12) . . ?
O3 P2 O11 109.92(12) . . ?
O7 P2 Rb1 82.93(7) . . ?
O7 P2 Rb2 120.38(3) . 3 ?
O7 P2 Rb3 167.10(5) . 3 ?
O7 P2 Rb3 101.34(9) . 7_556 ?
O10 P2 Rb1 27.43(9) . . ?
O10 P2 Rb2 55.14(9) . 3 ?
O10 P2 Rb3 47.26(8) . 7_556 ?
O10 P2 Rb3 74.75(9) . 3 ?
O10 P2 O3 113.41(12) . . ?
O10 P2 O7 109.13(12) . . ?
O10 P2 O11 109.89(12) . . ?
O11 P2 Rb1 127.02(9) . . ?
O11 P2 Rb2 133.51(9) . 3 ?
O11 P2 Rb3 61.37(8) . 3 ?
O11 P2 Rb3 67.75(9) . 7_556 ?
O11 P2 O7 106.08(9) . . ?
Rb1 P3 Rb2 76.951(16) 3_455 . ?
Rb1 P3 Rb3 65.599(14) 3_455 5_566 ?
Rb2 P3 Rb3 99.438(18) . 5_566 ?
O2 P3 Rb1 66.00(8) . 3_455 ?
O2 P3 Rb2 142.92(8) . . ?
O2 P3 Rb3 64.57(8) . 5_566 ?
O2 P3 O4 110.09(11) . . ?
O2 P3 O6 107.69(11) . . ?
O4 P3 Rb1 67.28(8) . 3_455 ?
O4 P3 Rb2 52.94(7) . . ?
O4 P3 Rb3 129.69(8) . 5_566 ?
O4 P3 O6 103.54(11) . . ?
O6 P3 Rb1 164.13(8) . 3_455 ?
O6 P3 Rb2 108.47(8) . . ?
O6 P3 Rb3 126.26(7) . 5_566 ?
O8 P3 Rb1 84.16(9) . 3_455 ?
O8 P3 Rb2 58.43(8) . . ?
O8 P3 Rb3 49.55(9) . 5_566 ?
O8 P3 O2 114.08(12) . . ?
O8 P3 O4 109.42(12) . . ?
O8 P3 O6 111.49(12) . . ?
Mo2 O1 Rb1 112.29(7) 7_566 5_666 ?
Mo2 O1 Rb2 130.59(8) 7_566 6_565 ?
Rb1 O1 Rb2 75.19(4) 5_666 6_565 ?
P1 O1 Mo2 135.74(12) . 7_566 ?
P1 O1 Rb1 92.71(9) . 5_666 ?
P1 O1 Rb2 89.90(9) . 6_565 ?
Mo2 O2 Rb1 128.98(8) 7_566 3_455 ?
Mo2 O2 Rb3 100.70(7) 7_566 5_566 ?
Rb1 O2 Rb3 73.28(4) 3_455 5_566 ?
P3 O2 Mo2 143.16(13) . 7_566 ?
P3 O2 Rb1 87.78(9) . 3_455 ?
P3 O2 Rb3 91.47(9) . 5_566 ?
Mo1 O3 Rb2 124.80(8) 7_566 3 ?
Mo1 O3 Rb3 122.00(8) 7_566 3 ?
Rb2 O3 Rb3 77.15(4) 3 3 ?
P2 O3 Mo1 136.91(12) . 7_566 ?
P2 O3 Rb2 96.44(9) . 3 ?
P2 O3 Rb3 75.04(8) . 3 ?
Mo2 O4 Rb1 111.83(7) . 3_455 ?
Mo2 O4 Rb2 108.15(8) . . ?
Rb2 O4 Rb1 91.38(5) . 3_455 ?
P3 O4 Mo2 143.88(12) . . ?
P3 O4 Rb1 85.99(8) . 3_455 ?
P3 O4 Rb2 102.28(9) . . ?
Rb1 O5 Rb1 139.42(7) 8_455 5_666 ?
Rb1 O5 Rb2 76.82(5) 5_666 6_565 ?
Rb1 O5 Rb2 95.08(6) 8_455 6_565 ?
Rb1 O5 Rb2 82.72(5) 8_455 7_556 ?
Rb2 O5 Rb1 80.00(5) 7_556 5_666 ?
Rb2 O5 Rb2 141.10(7) 7_556 6_565 ?
P1 O5 Rb1 129.57(11) . 8_455 ?
P1 O5 Rb1 91.01(9) . 5_666 ?
P1 O5 Rb2 114.33(11) . 7_556 ?
P1 O5 Rb2 96.99(10) . 6_565 ?
P1 O6 Rb2 94.32(8) . 7_556 ?
P3 O6 Rb2 140.55(10) . 7_556 ?
P3 O6 P1 124.87(13) . . ?
P2 O7 P2 128.92(19) 2_656 . ?
Rb2 O8 Rb1 81.36(5) . 3_455 ?
Rb3 O8 Rb1 141.92(7) . 3_455 ?
Rb3 O8 Rb1 71.69(5) 5_566 3_455 ?
Rb3 O8 Rb2 90.03(6) . . ?
Rb3 O8 Rb2 133.61(7) 5_566 . ?
Rb3 O8 Rb3 88.87(5) . 5_566 ?
P3 O8 Rb1 71.64(8) . 3_455 ?
P3 O8 Rb2 97.53(9) . . ?
P3 O8 Rb3 146.44(13) . . ?
P3 O8 Rb3 108.32(11) . 5_566 ?
P1 O9 Mo1 145.50(13) . . ?
Rb1 O10 Rb2 86.11(5) . 3 ?
Rb1 O10 Rb3 140.60(7) . 3 ?
Rb1 O10 Rb3 83.78(6) . 7_556 ?
Rb2 O10 Rb3 80.71(5) 3 3 ?
Rb2 O10 Rb3 140.91(7) 3 7_556 ?
Rb3 O10 Rb3 83.56(5) 7_556 3 ?
P2 O10 Rb1 138.34(12) . . ?
P2 O10 Rb2 100.78(10) . 3 ?
P2 O10 Rb3 111.73(10) . 7_556 ?
P2 O10 Rb3 80.83(9) . 3 ?
Mo2 O11 Rb3 114.68(8) . 3 ?
Mo2 O11 Rb3 90.36(7) . 7_556 ?
Rb3 O11 Rb3 80.92(5) 3 7_556 ?
P2 O11 Mo2 151.93(14) . . ?
P2 O11 Rb3 92.84(9) . 3 ?
P2 O11 Rb3 88.58(9) . 7_556 ?
Mo1 O12 Rb1 139.43(11) . 8_455 ?
Mo1 O12 Rb3 135.57(10) . 2 ?
Rb1 O12 Rb3 84.44(6) 8_455 2 ?
Mo2 O13 Rb2 155.06(11) . 7_556 ?
Mo2 O13 Rb3 116.53(10) . 7_556 ?
Rb2 O13 Rb3 88.29(6) 7_556 7_556 ?
Mo2 O14 Rb1 163.05(12) . 2_656 ?
Mo2 O14 Rb2 105.19(8) . . ?
Rb1 O14 Rb2 77.59(5) 2_656 . ?

loop_
_geom_bond_atom_site_label_1
_geom_bond_atom_site_label_2
_geom_bond_distance
_geom_bond_site_symmetry_2
_geom_bond_publ_flag
Mo1 Rb1 4.2761(3) 8_455 ?
Mo1 Rb1 4.2761(3) 7_556 ?
Mo1 Rb3 4.3090(4) . ?
Mo1 Rb3 4.3091(4) 2 ?
Mo1 O3 2.171(2) 7_566 ?
Mo1 O3 2.171(2) 8_465 ?
Mo1 O9 1.9771(18) 2 ?
Mo1 O9 1.9771(18) . ?
Mo1 O12 1.694(2) . ?
Mo1 O12 1.694(2) 2 ?
Mo2 Rb1 4.3339(4) 3_455 ?
Mo2 Rb2 4.0442(4) . ?
Mo2 Rb3 4.3280(4) 3 ?
Mo2 Rb3 4.0794(4) 7_556 ?
Mo2 O1 2.1578(19) 7_566 ?
Mo2 O2 2.163(2) 7_566 ?
Mo2 O4 2.0064(18) . ?
Mo2 O11 1.9817(19) . ?
Mo2 O13 1.694(2) . ?
Mo2 O14 1.694(2) . ?
Rb1 Rb2 3.8563(4) 2_656 ?
Rb1 P1 3.4496(7) 5_666 ?
Rb1 P3 3.4254(8) 3_545 ?
Rb1 O1 3.028(2) 5_666 ?
Rb1 O2 3.132(2) 3_545 ?
Rb1 O4 3.167(2) 3_545 ?
Rb1 O5 2.803(2) 8_556 ?
Rb1 O5 3.088(2) 5_666 ?
Rb1 O8 3.590(2) 3_545 ?
Rb1 O10 2.775(2) . ?
Rb1 O12 2.845(2) 8_556 ?
Rb1 O14 2.882(2) 2_656 ?
Rb2 P2 3.5662(7) 3_445 ?
Rb2 P3 3.6017(8) . ?
Rb2 O1 3.284(2) 6_566 ?
Rb2 O3 3.0624(19) 3_445 ?
Rb2 O4 2.942(2) . ?
Rb2 O5 3.027(2) 7_556 ?
Rb2 O5 3.119(2) 6_566 ?
Rb2 O6 3.4124(19) 7_556 ?
Rb2 O8 3.095(2) . ?
Rb2 O10 2.979(2) 3_445 ?
Rb2 O13 2.975(2) 7_556 ?
Rb2 O14 3.255(2) . ?
Rb3 P2 3.5369(8) 3_445 ?
Rb3 P3 3.7285(7) 5_566 ?
Rb3 O2 3.368(2) 5_566 ?
Rb3 O3 3.611(2) 3_445 ?
Rb3 O8 2.989(2) 5_566 ?
Rb3 O8 2.811(2) . ?
Rb3 O10 3.035(2) 7_556 ?
Rb3 O10 3.456(2) 3_445 ?
Rb3 O11 3.108(2) 3_445 ?
Rb3 O11 3.553(2) 7_556 ?
Rb3 O12 2.933(2) 2 ?
Rb3 O13 3.030(2) 7_556 ?
P1 O1 1.515(2) . ?
P1 O5 1.485(2) . ?
P1 O6 1.613(2) . ?
P1 O9 1.5283(19) . ?
P2 O3 1.516(2) . ?
P2 O7 1.6023(14) . ?
P2 O10 1.481(2) . ?
P2 O11 1.5408(19) . ?
P3 O2 1.515(2) . ?
P3 O4 1.5448(19) . ?
P3 O6 1.611(2) . ?
P3 O8 1.480(2) . ?

loop_
_geom_torsion_atom_site_label_1
_geom_torsion_atom_site_label_2
_geom_torsion_atom_site_label_3
_geom_torsion_atom_site_label_4
_geom_torsion
_geom_torsion_site_symmetry_1
_geom_torsion_site_symmetry_2
_geom_torsion_site_symmetry_3
_geom_torsion_site_symmetry_4
_geom_torsion_publ_flag
Rb1 Mo1 O12 Rb1 -118.20(15) 7_556 . . 8_455 ?
Rb1 Mo1 O12 Rb3 73.61(15) 7_556 . . 2 ?
Rb1 Mo1 O12 Rb3 -168.2(3) 8_455 . . 2 ?
Rb1 Mo2 O13 Rb2 22.0(3) 3_455 . . 7_556 ?
Rb1 Mo2 O13 Rb3 -164.19(3) 3_455 . . 7_556 ?
Rb1 Mo2 O14 Rb1 -38.9(4) 3_455 . . 2_656 ?
Rb1 Mo2 O14 Rb2 58.39(6) 3_455 . . . ?
Rb1 P1 O1 Mo2 165.24(8) 8_455 . . 7_566 ?
Rb1 P1 O1 Mo2 -126.34(18) 5_666 . . 7_566 ?
Rb1 P1 O1 Rb1 -68.42(11) 8_455 . . 5_666 ?
Rb1 P1 O1 Rb2 6.75(12) 8_455 . . 6_565 ?
Rb1 P1 O1 Rb2 75.17(5) 5_666 . . 6_565 ?
Rb1 P1 O5 Rb1 -179.38(17) 5_666 . . 8_455 ?
Rb1 P1 O5 Rb1 179.38(17) 8_455 . . 5_666 ?
Rb1 P1 O5 Rb2 -76.85(6) 5_666 . . 6_565 ?
Rb1 P1 O5 Rb2 79.48(8) 5_666 . . 7_556 ?
Rb1 P1 O5 Rb2 -101.14(16) 8_455 . . 7_556 ?
Rb1 P1 O5 Rb2 102.53(14) 8_455 . . 6_565 ?
Rb1 P1 O6 Rb2 -61.66(4) 5_666 . . 7_556 ?
Rb1 P1 O6 Rb2 35.11(6) 8_455 . . 7_556 ?
Rb1 P1 O6 P3 113.52(14) 5_666 . . . ?
Rb1 P1 O6 P3 -149.71(12) 8_455 . . . ?
Rb1 P1 O9 Mo1 -52.2(2) 8_455 . . . ?
Rb1 P1 O9 Mo1 38.9(6) 5_666 . . . ?
Rb1 P2 O3 Mo1 -140.01(13) . . . 7_566 ?
Rb1 P2 O3 Rb2 24.02(9) . . . 3 ?
Rb1 P2 O3 Rb3 98.84(5) . . . 3 ?
Rb1 P2 O7 P2 134.560(19) . . . 2_656 ?
Rb1 P2 O10 Rb2 -96.32(18) . . . 3 ?
Rb1 P2 O10 Rb3 105.8(2) . . . 7_556 ?
Rb1 P2 O10 Rb3 -174.95(18) . . . 3 ?
Rb1 P2 O11 Mo2 85.4(3) . . . . ?
Rb1 P2 O11 Rb3 -2.66(10) . . . 7_556 ?
Rb1 P2 O11 Rb3 -83.50(9) . . . 3 ?
Rb1 P3 O2 Mo2 176.7(2) 3_455 . . 7_566 ?
Rb1 P3 O2 Rb3 -73.20(4) 3_455 . . 5_566 ?
Rb1 P3 O4 Mo2 -122.4(2) 3_455 . . . ?
Rb1 P3 O4 Rb2 90.55(6) 3_455 . . . ?
Rb1 P3 O6 Rb2 69.7(3) 3_455 . . 7_556 ?
Rb1 P3 O6 P1 -102.7(3) 3_455 . . . ?
Rb1 P3 O8 Rb2 -78.26(5) 3_455 . . . ?
Rb1 P3 O8 Rb3 62.71(7) 3_455 . . 5_566 ?
Rb1 P3 O8 Rb3 -179.8(2) 3_455 . . . ?
Rb2 Mo2 O13 Rb2 69.4(3) . . . 7_556 ?
Rb2 Mo2 O13 Rb3 -116.79(8) . . . 7_556 ?
Rb2 Mo2 O14 Rb1 -97.3(4) . . . 2_656 ?
Rb2 P1 O1 Mo2 158.49(19) 6_565 . . 7_566 ?
Rb2 P1 O1 Mo2 -114.93(14) 7_556 . . 7_566 ?
Rb2 P1 O1 Rb1 -75.17(5) 6_565 . . 5_666 ?
Rb2 P1 O1 Rb1 11.41(10) 7_556 . . 5_666 ?
Rb2 P1 O1 Rb2 86.59(7) 7_556 . . 6_565 ?
Rb2 P1 O5 Rb1 -102.53(14) 6_565 . . 8_455 ?
Rb2 P1 O5 Rb1 -79.48(8) 7_556 . . 5_666 ?
Rb2 P1 O5 Rb1 101.14(16) 7_556 . . 8_455 ?
Rb2 P1 O5 Rb1 76.85(6) 6_565 . . 5_666 ?
Rb2 P1 O5 Rb2 -156.33(12) 7_556 . . 6_565 ?
Rb2 P1 O5 Rb2 156.33(12) 6_565 . . 7_556 ?
Rb2 P1 O6 Rb2 -51.64(19) 6_565 . . 7_556 ?
Rb2 P1 O6 P3 123.55(15) 6_565 . . . ?
Rb2 P1 O6 P3 175.19(18) 7_556 . . . ?
Rb2 P1 O9 Mo1 -97.0(2) 7_556 . . . ?
Rb2 P1 O9 Mo1 16.4(2) 6_565 . . . ?
Rb2 P2 O3 Mo1 -164.0(2) 3 . . 7_566 ?
Rb2 P2 O3 Rb3 74.82(5) 3 . . 3 ?
Rb2 P2 O7 P2 82.64(6) 3 . . 2_656 ?
Rb2 P2 O10 Rb1 96.32(18) 3 . . . ?
Rb2 P2 O10 Rb3 -78.63(6) 3 . . 3 ?
Rb2 P2 O10 Rb3 -157.87(13) 3 . . 7_556 ?
Rb2 P2 O11 Mo2 170.4(2) 3 . . . ?
Rb2 P2 O11 Rb3 82.27(10) 3 . . 7_556 ?
Rb2 P2 O11 Rb3 1.44(13) 3 . . 3 ?
Rb2 P3 O2 Mo2 179.03(9) . . . 7_566 ?
Rb2 P3 O2 Rb1 2.35(15) . . . 3_455 ?
Rb2 P3 O2 Rb3 -70.85(13) . . . 5_566 ?
Rb2 P3 O4 Mo2 147.0(2) . . . . ?
Rb2 P3 O4 Rb1 -90.55(6) . . . 3_455 ?
Rb2 P3 O6 Rb2 -37.99(16) . . . 7_556 ?
Rb2 P3 O6 P1 149.58(12) . . . . ?
Rb2 P3 O8 Rb1 78.26(5) . . . 3_455 ?
Rb2 P3 O8 Rb3 -101.6(2) . . . . ?
Rb2 P3 O8 Rb3 140.96(12) . . . 5_566 ?
Rb3 Mo1 O12 Rb1 168.2(3) 2 . . 8_455 ?
Rb3 Mo1 O12 Rb1 -62.40(17) . . . 8_455 ?
Rb3 Mo1 O12 Rb3 129.40(13) . . . 2 ?
Rb3 Mo2 O13 Rb2 -173.8(3) 7_556 . . 7_556 ?
Rb3 Mo2 O13 Rb2 -107.8(3) 3 . . 7_556 ?
Rb3 Mo2 O13 Rb3 65.99(8) 3 . . 7_556 ?
Rb3 Mo2 O14 Rb1 103.6(4) 3 . . 2_656 ?
Rb3 Mo2 O14 Rb1 145.2(4) 7_556 . . 2_656 ?
Rb3 Mo2 O14 Rb2 -117.45(7) 7_556 . . . ?
Rb3 Mo2 O14 Rb2 -159.11(3) 3 . . . ?
Rb3 P2 O3 Mo1 121.15(17) 3 . . 7_566 ?
Rb3 P2 O3 Mo1 146.15(10) 7_556 . . 7_566 ?
Rb3 P2 O3 Rb2 -74.82(5) 3 . . 3 ?
Rb3 P2 O3 Rb2 -49.82(17) 7_556 . . 3 ?
Rb3 P2 O3 Rb3 25.00(15) 7_556 . . 3 ?
Rb3 P2 O7 P2 -111.7(4) 3 . . 2_656 ?
Rb3 P2 O7 P2 -168.76(3) 7_556 . . 2_656 ?
Rb3 P2 O10 Rb1 174.95(18) 3 . . . ?
Rb3 P2 O10 Rb1 -105.8(2) 7_556 . . . ?
Rb3 P2 O10 Rb2 78.63(6) 3 . . 3 ?
Rb3 P2 O10 Rb2 157.87(13) 7_556 . . 3 ?
Rb3 P2 O10 Rb3 -79.24(8) 3 . . 7_556 ?
Rb3 P2 O10 Rb3 79.24(8) 7_556 . . 3 ?
Rb3 P2 O11 Mo2 88.1(3) 7_556 . . . ?
Rb3 P2 O11 Mo2 168.9(3) 3 . . . ?
Rb3 P2 O11 Rb3 -80.83(5) 7_556 . . 3 ?
Rb3 P2 O11 Rb3 80.83(5) 3 . . 7_556 ?
Rb3 P3 O2 Mo2 -110.1(2) 5_566 . . 7_566 ?
Rb3 P3 O2 Rb1 73.20(4) 5_566 . . 3_455 ?
Rb3 P3 O4 Mo2 -144.04(15) 5_566 . . . ?
Rb3 P3 O4 Rb1 -21.62(9) 5_566 . . 3_455 ?
Rb3 P3 O4 Rb2 68.92(10) 5_566 . . . ?
Rb3 P3 O6 Rb2 -155.33(9) 5_566 . . 7_556 ?
Rb3 P3 O6 P1 32.24(19) 5_566 . . . ?
Rb3 P3 O8 Rb1 -62.71(7) 5_566 . . 3_455 ?
Rb3 P3 O8 Rb2 -140.96(12) 5_566 . . . ?
Rb3 P3 O8 Rb3 117.5(2) 5_566 . . . ?
O1 Mo2 O13 Rb2 -51.7(6) 7_566 . . 7_556 ?
O1 Mo2 O13 Rb3 122.1(4) 7_566 . . 7_556 ?
O1 Mo2 O14 Rb1 1.2(4) 7_566 . . 2_656 ?
O1 Mo2 O14 Rb2 98.54(8) 7_566 . . . ?
O1 P1 O5 Rb1 37.92(11) . . . 5_666 ?
O1 P1 O5 Rb1 -141.46(13) . . . 8_455 ?
O1 P1 O5 Rb2 117.40(11) . . . 7_556 ?
O1 P1 O5 Rb2 -38.93(12) . . . 6_565 ?
O1 P1 O6 Rb2 -120.78(9) . . . 7_556 ?
O1 P1 O6 P3 54.41(18) . . . . ?
O1 P1 O9 Mo1 84.4(3) . . . . ?
O2 Mo2 O13 Rb2 -59.1(3) 7_566 . . 7_556 ?
O2 Mo2 O13 Rb3 114.64(10) 7_566 . . 7_556 ?
O2 Mo2 O14 Rb1 -5.7(8) 7_566 . . 2_656 ?
O2 Mo2 O14 Rb2 91.6(5) 7_566 . . . ?
O2 P3 O4 Mo2 -70.9(2) . . . . ?
O2 P3 O4 Rb1 51.48(10) . . . 3_455 ?
O2 P3 O4 Rb2 142.03(10) . . . . ?
O2 P3 O6 Rb2 133.64(15) . . . 7_556 ?
O2 P3 O6 P1 -38.79(18) . . . . ?
O2 P3 O8 Rb1 -60.42(10) . . . 3_455 ?
O2 P3 O8 Rb2 -138.68(10) . . . . ?
O2 P3 O8 Rb3 119.8(2) . . . . ?
O2 P3 O8 Rb3 2.28(15) . . . 5_566 ?
O3 Mo1 O12 Rb1 85.3(4) 7_566 . . 8_455 ?
O3 Mo1 O12 Rb1 88.84(17) 8_465 . . 8_455 ?
O3 Mo1 O12 Rb3 -82.9(4) 7_566 . . 2 ?
O3 Mo1 O12 Rb3 -79.35(15) 8_465 . . 2 ?
O3 P2 O7 P2 18.99(8) . . . 2_656 ?
O3 P2 O10 Rb1 102.67(18) . . . . ?
O3 P2 O10 Rb2 6.35(13) . . . 3 ?
O3 P2 O10 Rb3 -151.52(10) . . . 7_556 ?
O3 P2 O10 Rb3 -72.28(10) . . . 3 ?
O3 P2 O11 Mo2 -124.5(3) . . . . ?
O3 P2 O11 Rb3 147.40(9) . . . 7_556 ?
O3 P2 O11 Rb3 66.56(11) . . . 3 ?
O4 Mo2 O13 Rb2 25.9(3) . . . 7_556 ?
O4 Mo2 O13 Rb3 -160.29(10) . . . 7_556 ?
O4 Mo2 O14 Rb1 -81.2(4) . . . 2_656 ?
O4 Mo2 O14 Rb2 16.17(9) . . . . ?
O4 P3 O2 Mo2 124.5(2) . . . 7_566 ?
O4 P3 O2 Rb1 -52.18(10) . . . 3_455 ?
O4 P3 O2 Rb3 -125.38(9) . . . 5_566 ?
O4 P3 O6 Rb2 17.05(18) . . . 7_556 ?
O4 P3 O6 P1 -155.38(15) . . . . ?
O4 P3 O8 Rb1 63.40(9) . . . 3_455 ?
O4 P3 O8 Rb2 -14.86(12) . . . . ?
O4 P3 O8 Rb3 -116.4(2) . . . . ?
O4 P3 O8 Rb3 126.10(10) . . . 5_566 ?
O5 P1 O1 Mo2 -165.18(15) . . . 7_566 ?
O5 P1 O1 Rb1 -38.85(12) . . . 5_666 ?
O5 P1 O1 Rb2 36.33(11) . . . 6_565 ?
O5 P1 O6 Rb2 0.01(11) . . . 7_556 ?
O5 P1 O6 P3 175.20(14) . . . . ?
O5 P1 O9 Mo1 -45.0(3) . . . . ?
O6 P1 O1 Mo2 -48.30(19) . . . 7_566 ?
O6 P1 O1 Rb1 78.04(10) . . . 5_666 ?
O6 P1 O1 Rb2 153.21(8) . . . 6_565 ?
O6 P1 O5 Rb1 -79.50(10) . . . 5_666 ?
O6 P1 O5 Rb1 101.12(15) . . . 8_455 ?
O6 P1 O5 Rb2 -0.02(13) . . . 7_556 ?
O6 P1 O5 Rb2 -156.35(8) . . . 6_565 ?
O6 P1 O9 Mo1 -161.0(2) . . . . ?
O6 P3 O2 Mo2 12.3(2) . . . 7_566 ?
O6 P3 O2 Rb1 -164.41(8) . . . 3_455 ?
O6 P3 O2 Rb3 122.39(8) . . . 5_566 ?
O6 P3 O4 Mo2 43.9(2) . . . . ?
O6 P3 O4 Rb1 166.37(8) . . . 3_455 ?
O6 P3 O4 Rb2 -103.09(9) . . . . ?
O6 P3 O8 Rb1 177.32(9) . . . 3_455 ?
O6 P3 O8 Rb2 99.07(10) . . . . ?
O6 P3 O8 Rb3 -119.97(10) . . . 5_566 ?
O6 P3 O8 Rb3 -2.5(3) . . . . ?
O7 P2 O3 Mo1 -48.97(19) . . . 7_566 ?
O7 P2 O3 Rb2 115.06(6) . . . 3 ?
O7 P2 O3 Rb3 -170.12(5) . . . 3 ?
O7 P2 O10 Rb1 -17.9(2) . . . . ?
O7 P2 O10 Rb2 -114.26(9) . . . 3 ?
O7 P2 O10 Rb3 87.87(11) . . . 7_556 ?
O7 P2 O10 Rb3 167.11(7) . . . 3 ?
O7 P2 O11 Mo2 -7.8(3) . . . . ?
O7 P2 O11 Rb3 -95.92(10) . . . 7_556 ?
O7 P2 O11 Rb3 -176.76(10) . . . 3 ?
O8 P3 O2 Mo2 -112.0(2) . . . 7_566 ?
O8 P3 O2 Rb1 71.28(11) . . . 3_455 ?
O8 P3 O2 Rb3 -1.92(12) . . . 5_566 ?
O8 P3 O4 Mo2 162.92(19) . . . . ?
O8 P3 O4 Rb1 -74.65(11) . . . 3_455 ?
O8 P3 O4 Rb2 15.89(13) . . . . ?
O8 P3 O6 Rb2 -100.49(17) . . . 7_556 ?
O8 P3 O6 P1 87.07(17) . . . . ?
O9 Mo1 O12 Rb1 172.05(17) 2 . . 8_455 ?
O9 Mo1 O12 Rb1 3.17(18) . . . 8_455 ?
O9 Mo1 O12 Rb3 3.86(16) 2 . . 2 ?
O9 Mo1 O12 Rb3 -165.02(15) . . . 2 ?
O9 P1 O1 Mo2 63.64(19) . . . 7_566 ?
O9 P1 O1 Rb1 -170.02(9) . . . 5_666 ?
O9 P1 O1 Rb2 -94.85(10) . . . 6_565 ?
O9 P1 O5 Rb1 166.33(10) . . . 5_666 ?
O9 P1 O5 Rb1 -13.0(2) . . . 8_455 ?
O9 P1 O5 Rb2 89.48(11) . . . 6_565 ?
O9 P1 O5 Rb2 -114.19(12) . . . 7_556 ?
O9 P1 O6 Rb2 122.48(9) . . . 7_556 ?
O9 P1 O6 P3 -62.33(17) . . . . ?
O10 P2 O3 Mo1 -170.13(16) . . . 7_566 ?
O10 P2 O3 Rb2 -6.11(13) . . . 3 ?
O10 P2 O3 Rb3 68.71(11) . . . 3 ?
O10 P2 O7 P2 142.78(10) . . . 2_656 ?
O10 P2 O11 Mo2 110.0(3) . . . . ?
O10 P2 O11 Rb3 -58.92(12) . . . 3 ?
O10 P2 O11 Rb3 21.91(11) . . . 7_556 ?
O11 Mo2 O13 Rb2 -142.5(3) . . . 7_556 ?
O11 Mo2 O13 Rb3 31.31(11) . . . 7_556 ?
O11 Mo2 O14 Rb1 85.7(4) . . . 2_656 ?
O11 Mo2 O14 Rb2 -176.97(8) . . . . ?
O11 P2 O3 Mo1 66.4(2) . . . 7_566 ?
O11 P2 O3 Rb2 -129.55(10) . . . 3 ?
O11 P2 O3 Rb3 -54.74(10) . . . 3 ?
O11 P2 O7 P2 -98.88(10) . . . 2_656 ?
O11 P2 O10 Rb1 -133.86(16) . . . . ?
O11 P2 O10 Rb2 129.81(10) . . . 3 ?
O11 P2 O10 Rb3 -28.06(14) . . . 7_556 ?
O11 P2 O10 Rb3 51.19(10) . . . 3 ?
O12 Mo1 O12 Rb1 -91.80(17) 2 . . 8_455 ?
O12 Mo1 O12 Rb3 100.01(16) 2 . . 2 ?
O13 Mo2 O14 Rb1 -176.9(4) . . . 2_656 ?
O13 Mo2 O14 Rb2 -79.57(10) . . . . ?
O14 Mo2 O13 Rb2 119.2(3) . . . 7_556 ?
O14 Mo2 O13 Rb3 -66.98(12) . . . 7_556 ?
